data_4002694
loop_
_publ_author_name
'Plonka, Anna M.'
'Chen, Xianyin'
'Wang, Hao'
'Krishna, Rajamani'
'Dong, Xinglong'
'Banerjee, Debasis'
'Woerner, William R.'
'Han, Yu'
'Li, Jing'
'Parise, John B.'

_publ_section_title
;
 Light Hydrocarbon Adsorption Mechanisms in Two Calcium-Based Microporous
 Metal Organic Frameworks
;
_journal_coden_ASTM CMATEX
_journal_issue 6
_journal_name_full 'Chemistry of Materials'
_journal_page_first 1636
_journal_page_last 1646
_journal_paper_doi 10.1021/acs.chemmater.5b03792
_journal_volume 28
_journal_year 2016
_chemical_formula_sum 'C37.5 H23.5 Ca O8'
_chemical_formula_weight 642.14
_chemical_name_common SBMOF2_C2H2
_space_group_IT_number 2
_symmetry_cell_setting triclinic
_symmetry_space_group_name_Hall '-P 1'
_symmetry_space_group_name_H-M 'P -1'
_atom_sites_solution_hydrogens geom
_atom_sites_solution_primary direct
_atom_sites_solution_secondary difmap
_audit_creation_method SHELXL-97
_cell_angle_alpha 82.725(4)
_cell_angle_beta 87.233(4)
_cell_angle_gamma 83.782(4)
_cell_formula_units_Z 1
_cell_length_a 5.1634(2)
_cell_length_b 10.5518(5)
_cell_length_c 15.4849(7)
_cell_measurement_temperature 100(2)
_cell_volume 831.44(6)
_computing_cell_refinement
;
CrysAlisPro 
;
_computing_data_collection
;
CrysAlisPro, (Oxford Diffraction Ltd.2010)
;
_computing_data_reduction
;
CrysAlisPro
;
_computing_molecular_graphics 'CrystalMaker, Mercury and Vesta'
_computing_publication_material SHELXL97
_computing_structure_refinement 'SHELXL97 (Sheldrick, 2008)'
_computing_structure_solution 'SHELXS97 (Sheldrick, 2008)'
_diffrn_ambient_temperature 100(2)
_diffrn_detector_area_resol_mean 10.4962
_diffrn_measured_fraction_theta_full 0.993
_diffrn_measured_fraction_theta_max 0.993
_diffrn_measurement_device_type 'Xcalibur, Atlas, Gemini'
_diffrn_measurement_method '\w scans'
_diffrn_radiation_monochromator graphite
_diffrn_radiation_source 'Enhance (Mo) X-ray Source'
_diffrn_radiation_type MoK\a
_diffrn_radiation_wavelength 0.71073
_diffrn_reflns_av_R_equivalents 0.0643
_diffrn_reflns_av_sigmaI/netI 0.0465
_diffrn_reflns_limit_h_max 6
_diffrn_reflns_limit_h_min -6
_diffrn_reflns_limit_k_max 14
_diffrn_reflns_limit_k_min -14
_diffrn_reflns_limit_l_max 20
_diffrn_reflns_limit_l_min -20
_diffrn_reflns_number 24429
_diffrn_reflns_theta_full 28.39
_diffrn_reflns_theta_max 28.39
_diffrn_reflns_theta_min 3.10
_diffrn_standards_interval_count .
_diffrn_standards_interval_time .
_diffrn_standards_number 0
_exptl_absorpt_coefficient_mu 0.240
_exptl_absorpt_correction_T_max 0.9881
_exptl_absorpt_correction_T_min 0.9536
_exptl_absorpt_correction_type multi-scan
_exptl_absorpt_process_details 'SADABS (Shieldrick 2008)'
_exptl_crystal_colour colorless
_exptl_crystal_density_diffrn 1.282
_exptl_crystal_density_method 'not measured'
_exptl_crystal_description prism
_exptl_crystal_F_000 332.5
_exptl_crystal_size_max 0.20
_exptl_crystal_size_mid 0.05
_exptl_crystal_size_min 0.05
_refine_diff_density_max 0.394
_refine_diff_density_min -0.282
_refine_diff_density_rms 0.064
_refine_ls_extinction_method none
_refine_ls_goodness_of_fit_ref 1.037
_refine_ls_hydrogen_treatment constr
_refine_ls_matrix_type full
_refine_ls_number_parameters 235
_refine_ls_number_reflns 4128
_refine_ls_number_restraints 1
_refine_ls_restrained_S_all 1.037
_refine_ls_R_factor_all 0.0682
_refine_ls_R_factor_gt 0.0464
_refine_ls_shift/su_max 0.000
_refine_ls_shift/su_mean 0.000
_refine_ls_structure_factor_coef Fsqd
_refine_ls_weighting_details 'calc w=1/[\s^2^(Fo^2^)+(0.0544P)^2^+0.4711P] where P=(Fo^2^+2Fc^2^)/3'
_refine_ls_weighting_scheme calc
_refine_ls_wR_factor_gt 0.1103
_refine_ls_wR_factor_ref 0.1244
_reflns_number_gt 3183
_reflns_number_total 4128
_reflns_threshold_expression >2sigma(I)
_cod_data_source_file cm5b03792_si_006.cif
_cod_data_source_block global
_cod_original_formula_sum 'C37.50 H23.50 Ca O8'
_cod_database_code 4002694

loop_
_symmetry_equiv_pos_as_xyz
'x, y, z'
'-x, -y, -z'

loop_
_atom_site_label
_atom_site_type_symbol
_atom_site_fract_x
_atom_site_fract_y
_atom_site_fract_z
_atom_site_U_iso_or_equiv
_atom_site_adp_type
_atom_site_occupancy
_atom_site_symmetry_multiplicity
_atom_site_calc_flag
_atom_site_refinement_flags
_atom_site_disorder_assembly
_atom_site_disorder_group
C1A C 0.4415(14) 0.9802(6) 0.5303(5) 0.069(2) Uani 0.542(10) 1 d P . .
H1A H 0.3450 0.9474 0.5805 0.083 Uiso 0.542(10) 1 calc PR . .
C1 C -0.0184(3) 0.63204(18) 0.48961(12) 0.0176(4) Uani 1 1 d . . .
H1 H -0.0320 0.7232 0.4825 0.021 Uiso 1 1 calc R . .
C2 C 0.0790(3) 0.56551(17) 0.56708(12) 0.0169(4) Uani 1 1 d . . .
C3 C 0.0964(3) 0.42991(18) 0.57756(11) 0.0173(4) Uani 1 1 d . . .
C11 C 0.1632(3) 0.63861(17) 0.63556(11) 0.0164(4) Uani 1 1 d . . .
C12 C 0.3936(4) 0.59906(18) 0.67911(12) 0.0194(4) Uani 1 1 d . . .
H12 H 0.5079 0.5296 0.6613 0.023 Uiso 1 1 calc R . .
C13 C 0.4577(4) 0.65997(19) 0.74811(12) 0.0207(4) Uani 1 1 d . . .
H13 H 0.6145 0.6316 0.7776 0.025 Uiso 1 1 calc R . .
C14 C 0.2931(4) 0.76268(18) 0.77439(12) 0.0182(4) Uani 1 1 d . . .
C16 C 0.0057(4) 0.74619(18) 0.65917(12) 0.0196(4) Uani 1 1 d . . .
H16 H -0.1459 0.7776 0.6275 0.023 Uiso 1 1 calc R . .
C17 C 0.3462(4) 0.82156(18) 0.85355(12) 0.0188(4) Uani 1 1 d . . .
C4 C 0.1829(3) 0.35172(17) 0.66021(12) 0.0172(4) Uani 1 1 d . . .
C9 C 0.4074(4) 0.26414(18) 0.66115(12) 0.0211(4) Uani 1 1 d . . .
H9 H 0.4985 0.2489 0.6081 0.025 Uiso 1 1 calc R . .
C8 C 0.4970(4) 0.19948(18) 0.73972(12) 0.0209(4) Uani 1 1 d . . .
H8 H 0.6532 0.1429 0.7402 0.025 Uiso 1 1 calc R . .
C7 C 0.3602(3) 0.21695(17) 0.81746(11) 0.0163(4) Uani 1 1 d . . .
C6 C 0.1293(3) 0.29847(18) 0.81602(12) 0.0186(4) Uani 1 1 d . . .
H6 H 0.0298 0.3077 0.8685 0.022 Uiso 1 1 calc R . .
C5 C 0.0442(3) 0.36617(18) 0.73819(12) 0.0191(4) Uani 1 1 d . . .
H5 H -0.1112 0.4233 0.7381 0.023 Uiso 1 1 calc R . .
C10 C 0.4648(3) 0.15454(17) 0.90300(11) 0.0164(4) Uani 1 1 d . . .
O2 O 0.6989(2) 0.11281(13) 0.90574(9) 0.0229(3) Uani 1 1 d . . .
O1 O 0.3052(2) 0.15016(12) 0.96937(8) 0.0175(3) Uani 1 1 d . . .
O3 O 0.1872(3) 0.90057(13) 0.88373(9) 0.0236(3) Uani 1 1 d . . .
O4 O 0.5719(3) 0.78049(14) 0.88679(9) 0.0264(3) Uani 1 1 d . . .
H4 H 0.5898 0.8170 0.9310 0.040 Uiso 1 1 calc R . .
Ca1 Ca 0.0000 0.0000 1.0000 0.01495(14) Uani 1 2 d S . .
C15 C 0.0691(4) 0.80746(18) 0.72851(12) 0.0209(4) Uani 1 1 d . . .
H15 H -0.0402 0.8797 0.7446 0.025 Uiso 1 1 calc R . .
C2A C 0.6179(16) 0.4744(6) 0.9789(4) 0.049(2) Uani 0.387(7) 1 d PD A 1
H2A H 0.6331 0.5086 1.0321 0.059 Uiso 0.387(7) 1 calc PR A 1
C3A C 0.5987(15) 0.4312(8) 0.9118(5) 0.055(2) Uani 0.387(7) 1 d PD A 1
H3A H 0.5834 0.3970 0.8586 0.066 Uiso 0.387(7) 1 calc PR A 1
C4A C 0.882(3) 0.4805(18) 1.0180(11) 0.162(9) Uani 0.435(16) 1 d P . 2
H5A H 0.7219 0.4539 1.0425 0.195 Uiso 0.435(16) 1 calc PR . 2

loop_
_atom_site_aniso_label
_atom_site_aniso_U_11
_atom_site_aniso_U_22
_atom_site_aniso_U_33
_atom_site_aniso_U_23
_atom_site_aniso_U_13
_atom_site_aniso_U_12
C1A 0.080(5) 0.052(4) 0.074(5) -0.007(3) 0.010(4) -0.005(3)
C1 0.0192(9) 0.0187(9) 0.0149(9) -0.0033(7) -0.0041(7) 0.0014(7)
C2 0.0163(8) 0.0209(9) 0.0139(8) -0.0044(7) -0.0035(7) 0.0003(7)
C3 0.0170(8) 0.0217(9) 0.0127(8) -0.0026(7) -0.0044(7) 0.0028(7)
C11 0.0195(9) 0.0198(9) 0.0101(8) -0.0022(6) -0.0020(7) -0.0014(7)
C12 0.0194(9) 0.0229(9) 0.0165(9) -0.0071(7) -0.0031(7) 0.0012(7)
C13 0.0185(9) 0.0275(10) 0.0170(9) -0.0059(7) -0.0060(7) -0.0006(7)
C14 0.0194(9) 0.0228(9) 0.0134(9) -0.0049(7) -0.0029(7) -0.0024(7)
C16 0.0201(9) 0.0227(9) 0.0156(9) -0.0026(7) -0.0073(7) 0.0021(7)
C17 0.0213(9) 0.0231(9) 0.0135(8) -0.0051(7) -0.0024(7) -0.0047(7)
C4 0.0202(9) 0.0186(9) 0.0131(8) -0.0019(7) -0.0075(7) -0.0005(7)
C9 0.0243(9) 0.0251(10) 0.0133(9) -0.0042(7) -0.0021(7) 0.0034(7)
C8 0.0199(9) 0.0230(9) 0.0183(9) -0.0024(7) -0.0033(7) 0.0055(7)
C7 0.0170(8) 0.0183(8) 0.0139(8) -0.0005(7) -0.0065(7) -0.0027(7)
C6 0.0186(9) 0.0230(9) 0.0138(8) -0.0015(7) -0.0020(7) 0.0001(7)
C5 0.0159(8) 0.0228(9) 0.0173(9) -0.0005(7) -0.0048(7) 0.0033(7)
C10 0.0193(9) 0.0165(8) 0.0139(8) -0.0006(6) -0.0060(7) -0.0040(7)
O2 0.0185(7) 0.0292(7) 0.0190(7) 0.0056(5) -0.0057(5) -0.0006(5)
O1 0.0200(6) 0.0203(6) 0.0128(6) -0.0018(5) -0.0046(5) -0.0033(5)
O3 0.0263(7) 0.0277(7) 0.0182(7) -0.0110(6) -0.0034(5) 0.0014(6)
O4 0.0244(7) 0.0366(8) 0.0213(7) -0.0157(6) -0.0087(6) 0.0012(6)
Ca1 0.0153(2) 0.0174(3) 0.0121(2) -0.00174(18) -0.00357(18) 0.00000(18)
C15 0.0220(9) 0.0225(9) 0.0180(9) -0.0059(7) -0.0029(7) 0.0035(7)
C2A 0.083(6) 0.029(3) 0.035(4) -0.006(3) 0.021(4) -0.011(3)
C3A 0.051(5) 0.058(5) 0.060(5) -0.030(4) -0.003(4) -0.001(3)
C4A 0.19(2) 0.186(17) 0.132(15) -0.093(13) 0.025(12) -0.061(14)

loop_
_atom_type_symbol
_atom_type_description
_atom_type_scat_dispersion_real
_atom_type_scat_dispersion_imag
_atom_type_scat_source
C C 0.0033 0.0016 'International Tables Vol C Tables 4.2.6.8 and 6.1.1.4'
H H 0.0000 0.0000 'International Tables Vol C Tables 4.2.6.8 and 6.1.1.4'
O O 0.0106 0.0060 'International Tables Vol C Tables 4.2.6.8 and 6.1.1.4'
Ca Ca 0.2262 0.3064 'International Tables Vol C Tables 4.2.6.8 and 6.1.1.4'

loop_
_geom_angle_atom_site_label_1
_geom_angle_atom_site_label_2
_geom_angle_atom_site_label_3
_geom_angle
_geom_angle_site_symmetry_1
_geom_angle_site_symmetry_3
C1A C1A H1A 180.0 2_676 .
C3 C1 C2 122.70(17) 2_566 .
C3 C1 H1 118.7 2_566 .
C2 C1 H1 118.7 . .
C1 C2 C3 118.32(16) . .
C1 C2 C11 119.62(16) . .
C3 C2 C11 122.06(15) . .
C1 C3 C2 118.97(16) 2_566 .
C1 C3 C4 119.14(16) 2_566 .
C2 C3 C4 121.81(16) . .
C12 C11 C16 118.78(16) . .
C12 C11 C2 121.08(16) . .
C16 C11 C2 120.10(15) . .
C13 C12 C11 120.66(17) . .
C13 C12 H12 119.7 . .
C11 C12 H12 119.7 . .
C12 C13 C14 120.26(16) . .
C12 C13 H13 119.9 . .
C14 C13 H13 119.9 . .
C13 C14 C15 119.63(17) . .
C13 C14 C17 120.98(16) . .
C15 C14 C17 119.33(17) . .
C15 C16 C11 120.62(16) . .
C15 C16 H16 119.7 . .
C11 C16 H16 119.7 . .
O3 C17 O4 124.22(17) . .
O3 C17 C14 121.66(16) . .
O4 C17 C14 114.11(16) . .
C5 C4 C9 118.72(16) . .
C5 C4 C3 120.44(16) . .
C9 C4 C3 120.83(16) . .
C8 C9 C4 120.09(17) . .
C8 C9 H9 120.0 . .
C4 C9 H9 120.0 . .
C7 C8 C9 120.59(17) . .
C7 C8 H8 119.7 . .
C9 C8 H8 119.7 . .
C8 C7 C6 119.32(16) . .
C8 C7 C10 120.89(16) . .
C6 C7 C10 119.72(16) . .
C5 C6 C7 120.13(17) . .
C5 C6 H6 119.9 . .
C7 C6 H6 119.9 . .
C6 C5 C4 120.99(16) . .
C6 C5 H5 119.5 . .
C4 C5 H5 119.5 . .
O2 C10 O1 124.26(16) . .
O2 C10 C7 118.46(16) . .
O1 C10 C7 117.26(15) . .
C10 O2 Ca1 141.16(12) . 1_655
C10 O1 Ca1 124.40(11) . .
C17 O3 Ca1 151.24(12) . 1_565
C17 O4 H4 109.5 . .
O2 Ca1 O2 180.000(1) 1_455 2_657
O2 Ca1 O3 88.21(5) 1_455 1_545
O2 Ca1 O3 91.79(5) 2_657 1_545
O2 Ca1 O3 91.79(5) 1_455 2_567
O2 Ca1 O3 88.21(5) 2_657 2_567
O3 Ca1 O3 180.0 1_545 2_567
O2 Ca1 O1 86.04(4) 1_455 2_557
O2 Ca1 O1 93.96(4) 2_657 2_557
O3 Ca1 O1 92.57(5) 1_545 2_557
O3 Ca1 O1 87.43(5) 2_567 2_557
O2 Ca1 O1 93.96(4) 1_455 .
O2 Ca1 O1 86.04(4) 2_657 .
O3 Ca1 O1 87.43(5) 1_545 .
O3 Ca1 O1 92.57(5) 2_567 .
O1 Ca1 O1 180.0 2_557 .
C16 C15 C14 119.87(17) . .
C16 C15 H15 120.1 . .
C14 C15 H15 120.1 . .
C3A C2A H2A 180.0 . .
C2A C3A H3A 180.0 . .
C4A C4A H5A 180.0 2_767 .

loop_
_geom_bond_atom_site_label_1
_geom_bond_atom_site_label_2
_geom_bond_distance
_geom_bond_site_symmetry_2
C1A C1A 1.150(13) 2_676
C1A H1A 0.9500 .
C1 C3 1.393(2) 2_566
C1 C2 1.398(2) .
C1 H1 0.9500 .
C2 C3 1.413(3) .
C2 C11 1.494(2) .
C3 C1 1.393(2) 2_566
C3 C4 1.492(2) .
C11 C12 1.394(2) .
C11 C16 1.400(2) .
C12 C13 1.385(3) .
C12 H12 0.9500 .
C13 C14 1.393(3) .
C13 H13 0.9500 .
C14 C15 1.394(3) .
C14 C17 1.492(2) .
C16 C15 1.391(3) .
C16 H16 0.9500 .
C17 O3 1.225(2) .
C17 O4 1.305(2) .
C4 C5 1.391(3) .
C4 C9 1.401(2) .
C9 C8 1.391(2) .
C9 H9 0.9500 .
C8 C7 1.389(3) .
C8 H8 0.9500 .
C7 C6 1.392(2) .
C7 C10 1.500(2) .
C6 C5 1.386(2) .
C6 H6 0.9500 .
C5 H5 0.9500 .
C10 O2 1.242(2) .
C10 O1 1.285(2) .
O2 Ca1 2.3113(12) 1_655
O1 Ca1 2.3445(12) .
O3 Ca1 2.3166(13) 1_565
O4 H4 0.8400 .
Ca1 O2 2.3113(12) 1_455
Ca1 O2 2.3113(12) 2_657
Ca1 O3 2.3167(13) 1_545
Ca1 O3 2.3167(13) 2_567
Ca1 O1 2.3445(12) 2_557
C15 H15 0.9500 .
C2A C3A 1.1992(10) .
C2A H2A 0.9500 .
C3A H3A 0.9500 .
C4A C4A 1.39(3) 2_767
C4A H5A 0.9500 .

loop_
_cod_changelog_entry_id
_cod_changelog_entry_author
_cod_changelog_entry_date
_cod_changelog_entry_text
1 'Vaitkus, Antanas' 2022-05-09T03:10:00+03:00 'Updated bibliographic information.'
